data_4303841
loop_
_publ_author_name
'Zuo-Xi Li'
'Jiong-Peng Zhao'
'E. C. Sa\~nudo'
'Hong Ma'
'Zhong-Da Pan'
'Yong-Fei Zeng'
'Xian-He Bu'

_publ_section_title
;
New 3D Coordination Polymers Constructed from Pillared Metal-Formate
Kagom\'e Layers Exhibiting Spin Canting Only in the Nickel(II) Complex
;
_journal_name_full 'Inorganic Chemistry'
_journal_page_first 11601
_journal_page_last 11607
_journal_paper_doi 10.1021/ic901564y
_journal_volume 48
_journal_year 2009
_chemical_formula_sum 'C39 H35 N9 Ni2 O11'
_chemical_formula_weight 923.18
_chemical_name_systematic
; 
 ? 
;
_space_group_IT_number 14
_symmetry_cell_setting monoclinic
_symmetry_space_group_name_Hall '-P 2ybc'
_symmetry_space_group_name_H-M 'P 1 21/c 1'
_atom_sites_solution_hydrogens geom
_atom_sites_solution_primary direct
_atom_sites_solution_secondary difmap
_audit_creation_method SHELXL-97
_cell_angle_alpha 90.00
_cell_angle_beta 110.97(3)
_cell_angle_gamma 90.00
_cell_formula_units_Z 4
_cell_length_a 17.980(4)
_cell_length_b 11.711(2)
_cell_length_c 19.921(4)
_cell_measurement_reflns_used 5836
_cell_measurement_temperature 293(2)
_cell_measurement_theta_max 25.0168
_cell_measurement_theta_min 2.5778
_cell_volume 3916.8(16)
_computing_cell_refinement 'CrystalClear (Rigaku/MSC Inc., 2005)'
_computing_data_collection 'CrystalClear (Rigaku/MSC Inc., 2005)'
_computing_data_reduction 'CrystalClear (Rigaku/MSC Inc., 2005)'
_computing_molecular_graphics 'Bruker SHELXTL'
_computing_publication_material 'Bruker SHELXTL'
_computing_structure_refinement 'SHELXL-97 (Sheldrick, 1997)'
_computing_structure_solution 'SHELXS-97 (Sheldrick, 1997)'
_diffrn_ambient_temperature 293(2)
_diffrn_detector_area_resol_mean 9
_diffrn_measured_fraction_theta_full 0.996
_diffrn_measured_fraction_theta_max 0.996
_diffrn_measurement_device_type 'CCD area detector'
_diffrn_measurement_method \w
_diffrn_radiation_monochromator graphite
_diffrn_radiation_source 'fine-focus sealed tube'
_diffrn_radiation_type MoK\a
_diffrn_radiation_wavelength 0.71073
_diffrn_reflns_av_R_equivalents 0.1142
_diffrn_reflns_av_sigmaI/netI 0.1137
_diffrn_reflns_limit_h_max 20
_diffrn_reflns_limit_h_min -21
_diffrn_reflns_limit_k_max 13
_diffrn_reflns_limit_k_min -13
_diffrn_reflns_limit_l_max 23
_diffrn_reflns_limit_l_min -23
_diffrn_reflns_number 28731
_diffrn_reflns_theta_full 25.02
_diffrn_reflns_theta_max 25.02
_diffrn_reflns_theta_min 2.05
_diffrn_standards_decay_% 0
_diffrn_standards_interval_count 0
_diffrn_standards_interval_time 0
_exptl_absorpt_coefficient_mu 1.036
_exptl_absorpt_correction_T_max 0.94
_exptl_absorpt_correction_T_min 0.883
_exptl_absorpt_correction_type multi-scan
_exptl_absorpt_process_details CrystalClear
_exptl_crystal_colour Colorless
_exptl_crystal_density_diffrn 1.565
_exptl_crystal_density_method 'not measured'
_exptl_crystal_description Prism
_exptl_crystal_F_000 1904
_exptl_crystal_size_max 0.1800
_exptl_crystal_size_mid 0.1000
_exptl_crystal_size_min 0.0600
_refine_diff_density_max 1.201
_refine_diff_density_min -0.703
_refine_diff_density_rms 0.123
_refine_ls_extinction_method none
_refine_ls_goodness_of_fit_ref 1.185
_refine_ls_hydrogen_treatment constr
_refine_ls_matrix_type full
_refine_ls_number_parameters 586
_refine_ls_number_reflns 6887
_refine_ls_number_restraints 12
_refine_ls_restrained_S_all 1.185
_refine_ls_R_factor_all 0.1606
_refine_ls_R_factor_gt 0.1238
_refine_ls_shift/su_max 0.001
_refine_ls_shift/su_mean 0.000
_refine_ls_structure_factor_coef Fsqd
_refine_ls_weighting_details 'calc w=1/[\s^2^(Fo^2^)+(0.1015P)^2^+19.5758P] where P=(Fo^2^+2Fc^2^)/3'
_refine_ls_weighting_scheme calc
_refine_ls_wR_factor_gt 0.2705
_refine_ls_wR_factor_ref 0.2921
_reflns_number_gt 5137
_reflns_number_total 6887
_reflns_threshold_expression >2sigma(I)
_cod_data_source_file ic901564y_si_002_1.cif
_cod_data_source_block 1
_cod_depositor_comments
;
The following automatic conversions were performed:
'_symmetry_cell_setting' value 'Monoclinic' changed to 'monoclinic'
according to '/home/saulius/struct/CIF-dictionaries/cif_core.dic'
dictionary named 'cif_core.dic' version 2.4.1 from
2010-06-29.

'_exptl_absorpt_correction_type' value 'Multi-scan' changed
to 'multi-scan' according to
'/home/saulius/struct/CIF-dictionaries/cif_core.dic' dictionary named
'cif_core.dic' version 2.4.1 from 2010-06-29.

Automatic conversion script
Id: cif_fix_enum 1527 2010-12-29 10:47:43Z saulius 
;
_cod_original_cell_volume 3917.2(14)
_cod_database_code 4303841

loop_
_symmetry_equiv_pos_as_xyz
'x, y, z'
'-x, y+1/2, -z+1/2'
'-x, -y, -z'
'x, -y-1/2, z-1/2'

loop_
_atom_site_label
_atom_site_type_symbol
_atom_site_fract_x
_atom_site_fract_y
_atom_site_fract_z
_atom_site_U_iso_or_equiv
_atom_site_adp_type
_atom_site_occupancy
_atom_site_symmetry_multiplicity
_atom_site_calc_flag
_atom_site_refinement_flags
_atom_site_disorder_assembly
_atom_site_disorder_group
C37 C 0.0274(4) 0.2193(7) 0.2487(4) 0.0262(18) Uani 1 1 d . . .
C36 C 0.0323(5) 0.2880(7) 0.1921(5) 0.034(2) Uani 1 1 d . . .
H36 H -0.0110 0.3337 0.1668 0.040 Uiso 1 1 calc R . .
C19 C 0.0451(4) -0.1156(7) 0.0634(4) 0.0264(18) Uani 1 1 d . . .
C18 C 0.0574(5) -0.2006(8) 0.0199(5) 0.038(2) Uani 1 1 d . . .
H18 H 0.0171 -0.2535 -0.0006 0.046 Uiso 1 1 calc R . .
O3 O 0.4836(5) 0.2192(9) 0.4572(5) 0.082(3) Uani 1 1 d . . .
O6 O 0.4916(4) -0.1667(6) 0.2941(4) 0.0503(17) Uani 1 1 d . . .
C1 C 0.4906(5) 0.1303(11) 0.0999(5) 0.051(3) Uani 1 1 d . . .
H1 H 0.4933 0.2089 0.0943 0.062 Uiso 1 1 calc R . .
C2 C 0.4836(7) 0.1872(12) 0.4003(8) 0.072(4) Uani 1 1 d . . .
H2 H 0.4802 0.1090 0.3914 0.087 Uiso 1 1 calc R . .
C3 C 0.4960(6) -0.0771(10) 0.2694(7) 0.057(3) Uani 1 1 d . . .
H3 H 0.5208 -0.0739 0.2358 0.069 Uiso 1 1 calc R . .
C4 C 0.6794(5) -0.1112(10) 0.0756(5) 0.055(3) Uani 1 1 d . . .
H4 H 0.6684 -0.1399 0.0295 0.065 Uiso 1 1 calc R . .
C5 C 0.6646(5) -0.0497(8) 0.1715(5) 0.038(2) Uani 1 1 d . . .
H5 H 0.6411 -0.0286 0.2044 0.046 Uiso 1 1 calc R . .
C6 C 0.7446(5) -0.0440(8) 0.1831(5) 0.041(2) Uani 1 1 d . . .
H6 H 0.7848 -0.0179 0.2243 0.049 Uiso 1 1 calc R . .
C7 C 0.8265(4) -0.0913(7) 0.1063(4) 0.0279(18) Uani 1 1 d . . .
C8 C 0.8362(5) -0.1766(9) 0.0627(5) 0.048(3) Uani 1 1 d . . .
H8 H 0.7961 -0.2301 0.0430 0.058 Uiso 1 1 calc R . .
C9 C 0.9072(5) -0.1828(9) 0.0478(5) 0.049(3) Uani 1 1 d . . .
H9 H 0.9125 -0.2389 0.0168 0.058 Uiso 1 1 calc R . .
C10 C 0.9697(4) -0.1062(7) 0.0790(4) 0.0267(18) Uani 1 1 d . . .
C11 C 0.9584(5) -0.0233(8) 0.1236(5) 0.039(2) Uani 1 1 d . . .
H11 H 0.9989 0.0292 0.1447 0.047 Uiso 1 1 calc R . .
C12 C 0.8872(5) -0.0155(8) 0.1383(4) 0.037(2) Uani 1 1 d . . .
H12 H 0.8816 0.0403 0.1694 0.045 Uiso 1 1 calc R . .
C20 C 0.1084(5) -0.0380(9) 0.0917(6) 0.049(3) Uani 1 1 d . . .
H20 H 0.1036 0.0202 0.1216 0.058 Uiso 1 1 calc R . .
C13 C 0.3321(5) -0.1048(10) 0.0508(5) 0.051(3) Uani 1 1 d . . .
H13 H 0.3457 -0.0644 0.0937 0.061 Uiso 1 1 calc R . .
C14 C 0.3395(5) -0.1923(10) -0.0412(5) 0.053(3) Uani 1 1 d . . .
H14 H 0.3596 -0.2243 -0.0739 0.064 Uiso 1 1 calc R . .
C15 C 0.2630(5) -0.1978(9) -0.0455(5) 0.043(2) Uani 1 1 d . . .
H15 H 0.2211 -0.2325 -0.0818 0.052 Uiso 1 1 calc R . .
C16 C 0.1867(5) -0.1324(8) 0.0329(4) 0.0316(19) Uani 1 1 d . . .
C17 C 0.1268(5) -0.2102(8) 0.0056(5) 0.042(2) Uani 1 1 d . . .
H17 H 0.1329 -0.2699 -0.0227 0.051 Uiso 1 1 calc R . .
C21 C 0.1779(6) -0.0453(10) 0.0767(6) 0.056(3) Uani 1 1 d . . .
H21 H 0.2183 0.0079 0.0959 0.067 Uiso 1 1 calc R . .
C31 C 0.3103(5) 0.1873(9) 0.2333(5) 0.041(2) Uani 1 1 d . . .
H31 H 0.3212 0.1465 0.2758 0.049 Uiso 1 1 calc R . .
C32 C 0.3243(5) 0.2734(9) 0.1423(5) 0.045(2) Uani 1 1 d . . .
H32 H 0.3470 0.3024 0.1107 0.054 Uiso 1 1 calc R . .
C33 C 0.2465(5) 0.2847(8) 0.1350(5) 0.039(2) Uani 1 1 d . . .
H33 H 0.2072 0.3225 0.0980 0.047 Uiso 1 1 calc R . .
C34 C 0.1664(5) 0.2242(8) 0.2109(4) 0.0316(19) Uani 1 1 d . . .
C35 C 0.0993(5) 0.2898(8) 0.1729(5) 0.039(2) Uani 1 1 d . . .
H35 H 0.0996 0.3348 0.1345 0.047 Uiso 1 1 calc R . .
C39 C 0.1631(5) 0.1564(9) 0.2670(5) 0.041(2) Uani 1 1 d . . .
H39 H 0.2069 0.1123 0.2933 0.049 Uiso 1 1 calc R . .
C22 C 0.6651(5) 0.2058(7) 0.2705(4) 0.034(2) Uani 1 1 d . . .
H22 H 0.6540 0.2504 0.2295 0.041 Uiso 1 1 calc R . .
C23 C 0.6527(5) 0.1072(8) 0.3575(5) 0.040(2) Uani 1 1 d . . .
H23 H 0.6302 0.0721 0.3875 0.048 Uiso 1 1 calc R . .
C24 C 0.7310(5) 0.1078(9) 0.3686(5) 0.043(2) Uani 1 1 d . . .
H24 H 0.7712 0.0722 0.4058 0.051 Uiso 1 1 calc R . .
C25 C 0.8125(5) 0.1896(7) 0.2989(4) 0.0314(19) Uani 1 1 d . . .
C26 C 0.8181(5) 0.2745(8) 0.2513(5) 0.035(2) Uani 1 1 d . . .
H26 H 0.7755 0.3234 0.2295 0.042 Uiso 1 1 calc R . .
C27 C 0.8882(5) 0.2849(8) 0.2369(5) 0.036(2) Uani 1 1 d . . .
H27 H 0.8914 0.3415 0.2053 0.043 Uiso 1 1 calc R . .
C28 C 0.9539(4) 0.2138(7) 0.2681(4) 0.0270(18) Uani 1 1 d . . .
C29 C 0.9467(5) 0.1315(8) 0.3163(4) 0.0327(19) Uani 1 1 d . . .
H29 H 0.9895 0.0832 0.3386 0.039 Uiso 1 1 calc R . .
C30 C 0.8777(5) 0.1193(8) 0.3321(5) 0.037(2) Uani 1 1 d . . .
H30 H 0.8752 0.0641 0.3648 0.045 Uiso 1 1 calc R . .
C38 C 0.0949(5) 0.1544(9) 0.2837(5) 0.045(2) Uani 1 1 d . . .
H38 H 0.0941 0.1067 0.3207 0.054 Uiso 1 1 calc R . .
N1 N 0.6249(4) -0.0917(8) 0.1037(4) 0.051(2) Uani 1 1 d . . .
N2 N 0.7535(4) -0.0847(6) 0.1213(3) 0.0312(17) Uani 1 1 d . . .
N3 N 0.3833(4) -0.1311(8) 0.0198(4) 0.045(2) Uani 1 1 d . . .
N4 N 0.2584(4) -0.1422(7) 0.0143(4) 0.0380(18) Uani 1 1 d . . .
N7 N 0.3643(4) 0.2122(6) 0.2039(4) 0.0360(18) Uani 1 1 d . . .
N8 N 0.2365(4) 0.2295(6) 0.1929(3) 0.0309(16) Uani 1 1 d . . .
N5 N 0.6098(4) 0.1663(7) 0.2948(4) 0.0366(17) Uani 1 1 d . . .
N6 N 0.7398(4) 0.1728(6) 0.3130(3) 0.0322(16) Uani 1 1 d . . .
Ni1 Ni 0.48692(6) 0.18400(11) 0.24903(6) 0.0380(4) Uani 1 1 d . . .
Ni2 Ni 0.50385(7) -0.10937(15) 0.05274(7) 0.0617(5) Uani 1 1 d . . .
O1 O 0.4922(4) 0.0689(7) 0.0488(3) 0.054(2) Uani 1 1 d . . .
O2 O 0.4859(4) 0.0962(6) 0.1569(3) 0.0503(18) Uani 1 1 d . . .
O5 O 0.4681(4) 0.0208(7) 0.2857(4) 0.060(2) Uani 1 1 d . . .
O4 O 0.4884(4) 0.2570(7) 0.3481(4) 0.0540(19) Uani 1 1 d . . .
O1W O 0.3504(6) 0.9226(10) 0.3414(6) 0.113(4) Uani 1 1 d . . .
O2W O 0.5728(12) 0.9240(17) 0.4610(13) 0.110(8) Uani 0.50 1 d P . .
O7 O 0.1872(9) 0.439(2) 0.9966(13) 0.169(12) Uiso 0.613(10) 1 d PD A 1
O8 O 0.0873(11) 0.5399(17) 0.9267(8) 0.121(8) Uiso 0.613(10) 1 d PD A 1
O9 O 0.0770(7) 0.4510(11) 1.0209(5) 0.041(3) Uani 0.613(10) 1 d PD A 1
N9 N 0.1162(7) 0.4755(12) 0.9813(8) 0.29(4) Uani 0.613(10) 1 d PD A 1
O7' O 0.2370(10) 0.4448(12) 0.9886(6) 0.061(7) Uani 0.387(10) 1 d PD A 2
O8' O 0.1325(8) 0.5441(11) 0.9216(6) 0.025(4) Uani 0.387(10) 1 d PD A 2
O9' O 0.2382(10) 0.5318(17) 0.8913(9) 0.073(7) Uani 0.387(10) 1 d PD A 2
N9' N 0.2034(8) 0.5086(12) 0.9349(6) 0.041(6) Uani 0.387(10) 1 d PD A 2
H1A H 0.4007 0.9204 0.3577 0.061 Uiso 1 1 d R . .
H1B H 0.3255 0.9563 0.3643 0.061 Uiso 1 1 d R . .
H2A H 0.6173 0.8924 0.4818 0.061 Uiso 1 1 d R . .
H2B H 0.5339 0.8828 0.4587 0.061 Uiso 1 1 d R . .
O3W O 0.3052(13) 0.442(2) 0.9313(13) 0.119(8) Uani 0.50 1 d P . .

loop_
_atom_site_aniso_label
_atom_site_aniso_U_11
_atom_site_aniso_U_22
_atom_site_aniso_U_33
_atom_site_aniso_U_23
_atom_site_aniso_U_13
_atom_site_aniso_U_12
C37 0.022(4) 0.031(5) 0.023(4) -0.003(3) 0.005(3) -0.003(3)
C36 0.027(4) 0.027(5) 0.045(5) 0.011(4) 0.010(4) 0.008(4)
C19 0.022(4) 0.027(5) 0.028(4) 0.007(3) 0.007(3) 0.001(3)
C18 0.027(4) 0.042(6) 0.044(5) -0.011(4) 0.010(4) -0.006(4)
O3 0.063(5) 0.116(9) 0.076(6) 0.022(6) 0.033(5) 0.014(5)
O6 0.052(4) 0.039(5) 0.062(4) 0.007(3) 0.023(3) -0.001(3)
C1 0.032(5) 0.074(8) 0.053(6) -0.011(6) 0.021(4) 0.000(5)
C2 0.046(7) 0.060(9) 0.101(11) -0.013(8) 0.014(7) 0.004(6)
C3 0.044(6) 0.047(8) 0.087(8) 0.010(6) 0.031(6) 0.002(5)
C4 0.021(4) 0.091(9) 0.051(6) -0.014(6) 0.013(4) -0.015(5)
C5 0.029(5) 0.049(6) 0.039(5) -0.009(4) 0.016(4) -0.002(4)
C6 0.034(5) 0.051(7) 0.036(5) -0.007(4) 0.011(4) -0.005(4)
C7 0.022(4) 0.032(5) 0.034(4) 0.002(4) 0.014(3) 0.002(3)
C8 0.033(5) 0.059(7) 0.055(6) -0.025(5) 0.017(4) -0.020(5)
C9 0.038(5) 0.050(7) 0.069(7) -0.032(5) 0.031(5) -0.011(5)
C10 0.020(4) 0.029(5) 0.029(4) 0.003(3) 0.006(3) -0.001(3)
C11 0.022(4) 0.044(6) 0.049(5) -0.012(4) 0.010(4) -0.006(4)
C12 0.027(4) 0.048(6) 0.037(5) -0.016(4) 0.012(4) -0.005(4)
C20 0.038(5) 0.043(7) 0.067(6) -0.022(5) 0.021(5) -0.009(4)
C13 0.029(5) 0.077(8) 0.051(6) -0.016(5) 0.019(4) -0.006(5)
C14 0.032(5) 0.074(8) 0.053(6) -0.012(5) 0.015(4) -0.002(5)
C15 0.031(5) 0.057(7) 0.043(5) -0.006(5) 0.015(4) 0.007(4)
C16 0.026(4) 0.035(5) 0.039(4) 0.010(4) 0.017(4) 0.002(4)
C17 0.024(4) 0.047(7) 0.055(6) -0.011(5) 0.012(4) -0.006(4)
C21 0.036(5) 0.062(8) 0.075(7) -0.022(6) 0.028(5) -0.018(5)
C31 0.030(5) 0.054(7) 0.037(5) 0.010(4) 0.009(4) 0.002(4)
C32 0.039(5) 0.056(7) 0.043(5) 0.004(5) 0.018(4) 0.000(5)
C33 0.035(5) 0.044(6) 0.036(5) -0.001(4) 0.010(4) -0.001(4)
C34 0.025(4) 0.036(5) 0.031(4) -0.008(4) 0.007(3) 0.001(4)
C35 0.042(5) 0.041(6) 0.039(5) 0.009(4) 0.018(4) 0.003(4)
C39 0.027(4) 0.053(7) 0.042(5) 0.015(4) 0.012(4) 0.015(4)
C22 0.039(5) 0.029(5) 0.035(4) 0.002(4) 0.015(4) 0.003(4)
C23 0.031(5) 0.039(6) 0.053(5) 0.011(4) 0.020(4) 0.000(4)
C24 0.037(5) 0.053(7) 0.034(5) 0.009(4) 0.008(4) -0.003(4)
C25 0.027(4) 0.030(5) 0.033(4) -0.004(4) 0.007(3) -0.008(4)
C26 0.025(4) 0.035(6) 0.046(5) -0.005(4) 0.013(4) 0.003(4)
C27 0.036(5) 0.029(6) 0.043(5) 0.011(4) 0.014(4) 0.005(4)
C28 0.023(4) 0.025(5) 0.031(4) -0.003(3) 0.008(3) -0.002(3)
C29 0.024(4) 0.031(5) 0.041(5) -0.006(4) 0.009(3) 0.002(4)
C30 0.040(5) 0.031(6) 0.043(5) 0.009(4) 0.019(4) 0.001(4)
C38 0.033(5) 0.056(7) 0.044(5) 0.016(5) 0.013(4) 0.013(5)
N1 0.033(4) 0.079(7) 0.049(5) -0.025(4) 0.023(4) -0.015(4)
N2 0.027(4) 0.049(5) 0.022(3) 0.003(3) 0.014(3) -0.006(3)
N3 0.026(4) 0.072(6) 0.035(4) -0.007(4) 0.008(3) -0.002(4)
N4 0.021(3) 0.051(5) 0.041(4) 0.002(4) 0.010(3) -0.001(3)
N7 0.037(4) 0.038(5) 0.033(4) 0.005(3) 0.012(3) 0.004(3)
N8 0.028(4) 0.032(4) 0.031(3) -0.002(3) 0.009(3) 0.002(3)
N5 0.032(4) 0.042(5) 0.037(4) 0.002(3) 0.014(3) 0.000(3)
N6 0.023(3) 0.041(5) 0.030(3) 0.000(3) 0.006(3) 0.000(3)
Ni1 0.0313(6) 0.0481(8) 0.0373(6) -0.0018(5) 0.0154(5) 0.0008(5)
Ni2 0.0306(7) 0.1028(14) 0.0534(8) -0.0333(8) 0.0171(6) -0.0092(7)
O1 0.038(4) 0.078(6) 0.049(4) -0.031(4) 0.018(3) -0.004(3)
O2 0.047(4) 0.061(5) 0.042(4) -0.008(3) 0.015(3) 0.001(3)
O5 0.051(4) 0.061(6) 0.071(5) 0.010(4) 0.027(4) -0.004(4)
O4 0.032(3) 0.089(6) 0.042(4) -0.013(4) 0.015(3) 0.001(4)
O1W 0.098(7) 0.153(11) 0.109(8) -0.051(7) 0.062(6) -0.053(7)
O2W 0.111(15) 0.091(15) 0.18(2) 0.093(14) 0.111(15) 0.031(12)
O9 0.066(9) 0.031(7) 0.021(5) -0.005(4) 0.009(5) 0.005(6)
N9 0.14(3) 0.051(17) 0.42(6) -0.17(3) -0.22(3) 0.088(17)
O7' 0.125(19) 0.023(10) 0.008(7) 0.005(6) -0.010(9) -0.011(11)
O8' 0.063(12) 0.001(8) 0.013(6) 0.017(5) 0.014(7) 0.027(7)
O9' 0.068(14) 0.063(16) 0.087(16) -0.003(12) 0.028(12) -0.016(12)
N9' 0.072(15) 0.022(12) 0.029(10) -0.024(8) 0.017(10) -0.024(11)
O3W 0.093(15) 0.13(2) 0.124(18) -0.046(15) 0.028(13) -0.042(15)

loop_
_atom_type_symbol
_atom_type_description
_atom_type_scat_dispersion_real
_atom_type_scat_dispersion_imag
_atom_type_scat_source
C C 0.0033 0.0016 'International Tables Vol C Tables 4.2.6.8 and 6.1.1.4'
H H 0.0000 0.0000 'International Tables Vol C Tables 4.2.6.8 and 6.1.1.4'
N N 0.0061 0.0033 'International Tables Vol C Tables 4.2.6.8 and 6.1.1.4'
O O 0.0106 0.0060 'International Tables Vol C Tables 4.2.6.8 and 6.1.1.4'
Ni Ni 0.3393 1.1124 'International Tables Vol C Tables 4.2.6.8 and 6.1.1.4'

loop_
_geom_angle_atom_site_label_1
_geom_angle_atom_site_label_2
_geom_angle_atom_site_label_3
_geom_angle
_geom_angle_site_symmetry_1
_geom_angle_site_symmetry_3
_geom_angle_publ_flag
C38 C37 C36 114.8(7) . . ?
C38 C37 C28 122.5(7) . 1_455 ?
C36 C37 C28 122.7(7) . 1_455 ?
C35 C36 C37 122.4(7) . . ?
C35 C36 H36 118.8 . . ?
C37 C36 H36 118.8 . . ?
C18 C19 C20 115.2(7) . . ?
C18 C19 C10 122.6(7) . 1_455 ?
C20 C19 C10 122.2(8) . 1_455 ?
C17 C18 C19 123.0(8) . . ?
C17 C18 H18 118.5 . . ?
C19 C18 H18 118.5 . . ?
C2 O3 Ni2 100.4(9) . 2_655 ?
C3 O6 Ni1 122.6(8) . 2_645 ?
O2 C1 O1 126.1(12) . . ?
O2 C1 H1 117.0 . . ?
O1 C1 H1 117.0 . . ?
O3 C2 O4 124.3(13) . . ?
O3 C2 H2 117.9 . . ?
O4 C2 H2 117.9 . . ?
O6 C3 O5 125.4(11) . . ?
O6 C3 H3 117.3 . . ?
O5 C3 H3 117.3 . . ?
N1 C4 N2 112.3(8) . . ?
N1 C4 H4 123.9 . . ?
N2 C4 H4 123.9 . . ?
N1 C5 C6 109.1(7) . . ?
N1 C5 H5 125.5 . . ?
C6 C5 H5 125.5 . . ?
C5 C6 N2 106.4(7) . . ?
C5 C6 H6 126.8 . . ?
N2 C6 H6 126.8 . . ?
C12 C7 C8 120.1(7) . . ?
C12 C7 N2 119.9(7) . . ?
C8 C7 N2 119.9(7) . . ?
C7 C8 C9 119.9(8) . . ?
C7 C8 H8 120.0 . . ?
C9 C8 H8 120.0 . . ?
C10 C9 C8 121.2(8) . . ?
C10 C9 H9 119.4 . . ?
C8 C9 H9 119.4 . . ?
C11 C10 C9 117.3(7) . . ?
C11 C10 C19 122.5(7) . 1_655 ?
C9 C10 C19 120.3(7) . 1_655 ?
C10 C11 C12 122.1(8) . . ?
C10 C11 H11 119.0 . . ?
C12 C11 H11 119.0 . . ?
C7 C12 C11 119.4(8) . . ?
C7 C12 H12 120.3 . . ?
C11 C12 H12 120.3 . . ?
C21 C20 C19 122.4(9) . . ?
C21 C20 H20 118.8 . . ?
C19 C20 H20 118.8 . . ?
N3 C13 N4 113.1(8) . . ?
N3 C13 H13 123.5 . . ?
N4 C13 H13 123.5 . . ?
C15 C14 N3 109.0(9) . . ?
C15 C14 H14 125.5 . . ?
N3 C14 H14 125.5 . . ?
C14 C15 N4 107.2(8) . . ?
C14 C15 H15 126.4 . . ?
N4 C15 H15 126.4 . . ?
C17 C16 C21 119.3(8) . . ?
C17 C16 N4 119.1(8) . . ?
C21 C16 N4 121.6(8) . . ?
C16 C17 C18 120.4(9) . . ?
C16 C17 H17 119.8 . . ?
C18 C17 H17 119.8 . . ?
C20 C21 C16 119.7(9) . . ?
C20 C21 H21 120.2 . . ?
C16 C21 H21 120.2 . . ?
N7 C31 N8 111.5(7) . . ?
N7 C31 H31 124.3 . . ?
N8 C31 H31 124.3 . . ?
C33 C32 N7 109.6(8) . . ?
C33 C32 H32 125.2 . . ?
N7 C32 H32 125.2 . . ?
C32 C33 N8 107.4(8) . . ?
C32 C33 H33 126.3 . . ?
N8 C33 H33 126.3 . . ?
C39 C34 C35 118.1(8) . . ?
C39 C34 N8 121.5(7) . . ?
C35 C34 N8 120.4(8) . . ?
C36 C35 C34 120.5(8) . . ?
C36 C35 H35 119.8 . . ?
C34 C35 H35 119.8 . . ?
C38 C39 C34 120.1(8) . . ?
C38 C39 H39 120.0 . . ?
C34 C39 H39 120.0 . . ?
N5 C22 N6 111.9(7) . . ?
N5 C22 H22 124.1 . . ?
N6 C22 H22 124.1 . . ?
C24 C23 N5 110.9(8) . . ?
C24 C23 H23 124.6 . . ?
N5 C23 H23 124.6 . . ?
C23 C24 N6 106.3(8) . . ?
C23 C24 H24 126.8 . . ?
N6 C24 H24 126.8 . . ?
C30 C25 C26 119.3(8) . . ?
C30 C25 N6 119.6(8) . . ?
C26 C25 N6 121.1(7) . . ?
C27 C26 C25 119.3(8) . . ?
C27 C26 H26 120.4 . . ?
C25 C26 H26 120.4 . . ?
C26 C27 C28 122.7(8) . . ?
C26 C27 H27 118.7 . . ?
C28 C27 H27 118.7 . . ?
C27 C28 C29 116.4(7) . . ?
C27 C28 C37 122.7(7) . 1_655 ?
C29 C28 C37 120.8(7) . 1_655 ?
C30 C29 C28 122.4(8) . . ?
C30 C29 H29 118.8 . . ?
C28 C29 H29 118.8 . . ?
C29 C30 C25 120.0(8) . . ?
C29 C30 H30 120.0 . . ?
C25 C30 H30 120.0 . . ?
C39 C38 C37 124.1(9) . . ?
C39 C38 H38 117.9 . . ?
C37 C38 H38 117.9 . . ?
C4 N1 C5 106.2(7) . . ?
C4 N1 Ni2 126.3(6) . . ?
C5 N1 Ni2 127.4(6) . . ?
C4 N2 C6 106.1(7) . . ?
C4 N2 C7 126.6(7) . . ?
C6 N2 C7 127.2(7) . . ?
C13 N3 C14 105.0(8) . . ?
C13 N3 Ni2 131.3(6) . . ?
C14 N3 Ni2 123.3(6) . . ?
C13 N4 C15 105.7(7) . . ?
C13 N4 C16 128.8(8) . . ?
C15 N4 C16 125.5(7) . . ?
C31 N7 C32 105.9(7) . . ?
C31 N7 Ni1 126.8(6) . . ?
C32 N7 Ni1 126.8(6) . . ?
C31 N8 C33 105.6(7) . . ?
C31 N8 C34 126.1(7) . . ?
C33 N8 C34 128.1(7) . . ?
C22 N5 C23 104.6(7) . . ?
C22 N5 Ni1 128.3(6) . . ?
C23 N5 Ni1 127.1(6) . . ?
C22 N6 C24 106.3(7) . . ?
C22 N6 C25 126.8(7) . . ?
C24 N6 C25 126.5(7) . . ?
O6 Ni1 N5 86.5(3) 2_655 . ?
O6 Ni1 N7 90.7(3) 2_655 . ?
N5 Ni1 N7 176.6(3) . . ?
O6 Ni1 O2 89.8(3) 2_655 . ?
N5 Ni1 O2 90.6(3) . . ?
N7 Ni1 O2 91.3(3) . . ?
O6 Ni1 O5 174.2(3) 2_655 . ?
N5 Ni1 O5 92.0(3) . . ?
N7 Ni1 O5 91.0(3) . . ?
O2 Ni1 O5 84.6(3) . . ?
O6 Ni1 O4 96.0(3) 2_655 . ?
N5 Ni1 O4 88.6(3) . . ?
N7 Ni1 O4 89.8(3) . . ?
O2 Ni1 O4 174.2(3) . . ?
O5 Ni1 O4 89.6(3) . . ?
O3 Ni2 N3 89.3(3) 2_645 . ?
O3 Ni2 N1 90.7(4) 2_645 . ?
N3 Ni2 N1 169.9(3) . . ?
O3 Ni2 O1 172.0(3) 2_645 . ?
N3 Ni2 O1 91.8(3) . . ?
N1 Ni2 O1 89.6(3) . . ?
O3 Ni2 O1 94.9(3) 2_645 3_655 ?
N3 Ni2 O1 96.7(3) . 3_655 ?
N1 Ni2 O1 93.3(3) . 3_655 ?
O1 Ni2 O1 77.1(3) . 3_655 ?
C1 O1 Ni2 124.8(8) . . ?
C1 O1 Ni2 132.0(8) . 3_655 ?
Ni2 O1 Ni2 102.9(3) . 3_655 ?
C1 O2 Ni1 131.6(7) . . ?
C3 O5 Ni1 124.9(7) . . ?
C2 O4 Ni1 119.0(8) . . ?
H1A O1W H1B 120.7 . . ?
H2A O2W H2B 113.7 . . ?
O9 N9 O8 121.3(9) . . ?
O9 N9 O7 120.7(9) . . ?
O8 N9 O7 117.9(10) . . ?
N9' O9' O3W 89.2(13) . . ?
O7' N9' O9' 120.2(9) . . ?
O7' N9' O8' 120.3(9) . . ?
O9' N9' O8' 119.4(9) . . ?

loop_
_geom_bond_atom_site_label_1
_geom_bond_atom_site_label_2
_geom_bond_distance
_geom_bond_site_symmetry_2
_geom_bond_publ_flag
C37 C38 1.390(11) . ?
C37 C36 1.413(11) . ?
C37 C28 1.506(10) 1_455 ?
C36 C35 1.388(12) . ?
C36 H36 0.9300 . ?
C19 C18 1.390(12) . ?
C19 C20 1.407(12) . ?
C19 C10 1.499(10) 1_455 ?
C18 C17 1.380(12) . ?
C18 H18 0.9300 . ?
O3 C2 1.193(15) . ?
O3 Ni2 2.038(10) 2_655 ?
O6 C3 1.173(12) . ?
O6 Ni1 2.044(7) 2_645 ?
C1 O2 1.235(12) . ?
C1 O1 1.255(11) . ?
C1 H1 0.9300 . ?
C2 O4 1.349(16) . ?
C2 H2 0.9300 . ?
C3 O5 1.336(13) . ?
C3 H3 0.9300 . ?
C4 N1 1.312(11) . ?
C4 N2 1.353(11) . ?
C4 H4 0.9300 . ?
C5 N1 1.373(11) . ?
C5 C6 1.375(12) . ?
C5 H5 0.9300 . ?
C6 N2 1.383(11) . ?
C6 H6 0.9300 . ?
C7 C12 1.374(11) . ?
C7 C8 1.377(12) . ?
C7 N2 1.447(9) . ?
C8 C9 1.411(12) . ?
C8 H8 0.9300 . ?
C9 C10 1.398(12) . ?
C9 H9 0.9300 . ?
C10 C11 1.380(12) . ?
C10 C19 1.499(10) 1_655 ?
C11 C12 1.416(11) . ?
C11 H11 0.9300 . ?
C12 H12 0.9300 . ?
C20 C21 1.387(13) . ?
C20 H20 0.9300 . ?
C13 N3 1.316(11) . ?
C13 N4 1.336(11) . ?
C13 H13 0.9300 . ?
C14 C15 1.349(12) . ?
C14 N3 1.388(12) . ?
C14 H14 0.9300 . ?
C15 N4 1.386(11) . ?
C15 H15 0.9300 . ?
C16 C17 1.365(12) . ?
C16 C21 1.387(13) . ?
C16 N4 1.469(10) . ?
C17 H17 0.9300 . ?
C21 H21 0.9300 . ?
C31 N7 1.333(11) . ?
C31 N8 1.375(11) . ?
C31 H31 0.9300 . ?
C32 C33 1.360(12) . ?
C32 N7 1.380(11) . ?
C32 H32 0.9300 . ?
C33 N8 1.388(11) . ?
C33 H33 0.9300 . ?
C34 C39 1.389(12) . ?
C34 C35 1.403(12) . ?
C34 N8 1.429(10) . ?
C35 H35 0.9300 . ?
C39 C38 1.381(12) . ?
C39 H39 0.9300 . ?
C22 N5 1.334(11) . ?
C22 N6 1.362(10) . ?
C22 H22 0.9300 . ?
C23 C24 1.344(12) . ?
C23 N5 1.393(11) . ?
C23 H23 0.9300 . ?
C24 N6 1.397(11) . ?
C24 H24 0.9300 . ?
C25 C30 1.392(12) . ?
C25 C26 1.402(12) . ?
C25 N6 1.447(10) . ?
C26 C27 1.395(11) . ?
C26 H26 0.9300 . ?
C27 C28 1.396(11) . ?
C27 H27 0.9300 . ?
C28 C29 1.399(12) . ?
C28 C37 1.506(10) 1_655 ?
C29 C30 1.391(11) . ?
C29 H29 0.9300 . ?
C30 H30 0.9300 . ?
C38 H38 0.9300 . ?
N1 Ni2 2.056(7) . ?
N3 Ni2 2.044(7) . ?
N7 Ni1 2.088(7) . ?
N5 Ni1 2.078(7) . ?
Ni1 O6 2.044(7) 2_655 ?
Ni1 O2 2.098(7) . ?
Ni1 O5 2.116(8) . ?
Ni1 O4 2.142(6) . ?
Ni2 O3 2.038(10) 2_645 ?
Ni2 O1 2.097(8) . ?
Ni2 O1 2.103(7) 3_655 ?
O1 Ni2 2.103(7) 3_655 ?
O1W H1A 0.8439 . ?
O1W H1B 0.8416 . ?
O2W H2A 0.8446 . ?
O2W H2B 0.8361 . ?
O7 N9 1.274(9) . ?
O8 N9 1.273(9) . ?
O9 N9 1.263(9) . ?
O7' N9' 1.267(8) . ?
O8' N9' 1.277(9) . ?
O9' N9' 1.268(8) . ?
O9' O3W 1.59(3) . ?

loop_
_geom_torsion_atom_site_label_1
_geom_torsion_atom_site_label_2
_geom_torsion_atom_site_label_3
_geom_torsion_atom_site_label_4
_geom_torsion
_geom_torsion_site_symmetry_1
_geom_torsion_site_symmetry_2
_geom_torsion_site_symmetry_3
_geom_torsion_site_symmetry_4
_geom_torsion_publ_flag
C38 C37 C36 C35 0.3(13) . . . . ?
C28 C37 C36 C35 -177.8(8) 1_455 . . . ?
C20 C19 C18 C17 0.7(13) . . . . ?
C10 C19 C18 C17 -179.7(8) 1_455 . . . ?
Ni2 O3 C2 O4 -1.9(13) 2_655 . . . ?
Ni1 O6 C3 O5 166.1(8) 2_645 . . . ?
N1 C5 C6 N2 -0.8(11) . . . . ?
C12 C7 C8 C9 -3.2(15) . . . . ?
N2 C7 C8 C9 179.7(9) . . . . ?
C7 C8 C9 C10 2.5(16) . . . . ?
C8 C9 C10 C11 -1.2(15) . . . . ?
C8 C9 C10 C19 179.0(9) . . . 1_655 ?
C9 C10 C11 C12 0.6(14) . . . . ?
C19 C10 C11 C12 -179.6(8) 1_655 . . . ?
C8 C7 C12 C11 2.6(14) . . . . ?
N2 C7 C12 C11 179.7(8) . . . . ?
C10 C11 C12 C7 -1.3(14) . . . . ?
C18 C19 C20 C21 0.6(14) . . . . ?
C10 C19 C20 C21 -179.1(9) 1_455 . . . ?
N3 C14 C15 N4 -1.5(12) . . . . ?
C21 C16 C17 C18 1.7(14) . . . . ?
N4 C16 C17 C18 -177.5(8) . . . . ?
C19 C18 C17 C16 -1.9(15) . . . . ?
C19 C20 C21 C16 -0.7(17) . . . . ?
C17 C16 C21 C20 -0.4(15) . . . . ?
N4 C16 C21 C20 178.8(9) . . . . ?
N7 C32 C33 N8 -0.2(11) . . . . ?
C37 C36 C35 C34 -1.6(14) . . . . ?
C39 C34 C35 C36 1.2(13) . . . . ?
N8 C34 C35 C36 -177.6(8) . . . . ?
C35 C34 C39 C38 0.3(14) . . . . ?
N8 C34 C39 C38 179.1(9) . . . . ?
N5 C23 C24 N6 2.2(11) . . . . ?
C30 C25 C26 C27 1.5(13) . . . . ?
N6 C25 C26 C27 -177.5(8) . . . . ?
C25 C26 C27 C28 0.0(13) . . . . ?
C26 C27 C28 C29 -1.1(13) . . . . ?
C26 C27 C28 C37 175.5(8) . . . 1_655 ?
C27 C28 C29 C30 0.7(12) . . . . ?
C37 C28 C29 C30 -175.9(8) 1_655 . . . ?
C28 C29 C30 C25 0.7(13) . . . . ?
C26 C25 C30 C29 -1.9(13) . . . . ?
N6 C25 C30 C29 177.1(8) . . . . ?
C34 C39 C38 C37 -1.6(16) . . . . ?
C36 C37 C38 C39 1.3(14) . . . . ?
C28 C37 C38 C39 179.4(9) 1_455 . . . ?
N2 C4 N1 C5 0.2(13) . . . . ?
N2 C4 N1 Ni2 176.0(7) . . . . ?
C6 C5 N1 C4 0.4(12) . . . . ?
C6 C5 N1 Ni2 -175.4(7) . . . . ?
N1 C4 N2 C6 -0.7(12) . . . . ?
N1 C4 N2 C7 -177.2(9) . . . . ?
C5 C6 N2 C4 0.9(11) . . . . ?
C5 C6 N2 C7 177.4(8) . . . . ?
C12 C7 N2 C4 148.0(10) . . . . ?
C8 C7 N2 C4 -34.9(14) . . . . ?
C12 C7 N2 C6 -27.8(13) . . . . ?
C8 C7 N2 C6 149.3(9) . . . . ?
N4 C13 N3 C14 -1.1(13) . . . . ?
N4 C13 N3 Ni2 -174.5(7) . . . . ?
C15 C14 N3 C13 1.6(12) . . . . ?
C15 C14 N3 Ni2 175.7(7) . . . . ?
N3 C13 N4 C15 0.1(12) . . . . ?
N3 C13 N4 C16 178.0(9) . . . . ?
C14 C15 N4 C13 0.9(12) . . . . ?
C14 C15 N4 C16 -177.1(9) . . . . ?
C17 C16 N4 C13 -155.0(10) . . . . ?
C21 C16 N4 C13 25.8(15) . . . . ?
C17 C16 N4 C15 22.5(13) . . . . ?
C21 C16 N4 C15 -156.7(10) . . . . ?
N8 C31 N7 C32 0.3(11) . . . . ?
N8 C31 N7 Ni1 172.8(6) . . . . ?
C33 C32 N7 C31 -0.1(11) . . . . ?
C33 C32 N7 Ni1 -172.5(6) . . . . ?
N7 C31 N8 C33 -0.4(10) . . . . ?
N7 C31 N8 C34 -176.0(8) . . . . ?
C32 C33 N8 C31 0.4(10) . . . . ?
C32 C33 N8 C34 175.8(8) . . . . ?
C39 C34 N8 C31 -11.6(13) . . . . ?
C35 C34 N8 C31 167.1(9) . . . . ?
C39 C34 N8 C33 173.8(9) . . . . ?
C35 C34 N8 C33 -7.4(13) . . . . ?
N6 C22 N5 C23 1.5(10) . . . . ?
N6 C22 N5 Ni1 -177.0(6) . . . . ?
C24 C23 N5 C22 -2.3(11) . . . . ?
C24 C23 N5 Ni1 176.2(7) . . . . ?
N5 C22 N6 C24 -0.3(10) . . . . ?
N5 C22 N6 C25 172.9(8) . . . . ?
C23 C24 N6 C22 -1.2(10) . . . . ?
C23 C24 N6 C25 -174.4(8) . . . . ?
C30 C25 N6 C22 -157.5(8) . . . . ?
C26 C25 N6 C22 21.5(13) . . . . ?
C30 C25 N6 C24 14.3(13) . . . . ?
C26 C25 N6 C24 -166.7(8) . . . . ?
C22 N5 Ni1 O6 -28.6(8) . . . 2_655 ?
C23 N5 Ni1 O6 153.2(8) . . . 2_655 ?
C22 N5 Ni1 N7 -64(5) . . . . ?
C23 N5 Ni1 N7 118(4) . . . . ?
C22 N5 Ni1 O2 61.1(8) . . . . ?
C23 N5 Ni1 O2 -117.1(8) . . . . ?
C22 N5 Ni1 O5 145.8(8) . . . . ?
C23 N5 Ni1 O5 -32.4(8) . . . . ?
C22 N5 Ni1 O4 -124.7(8) . . . . ?
C23 N5 Ni1 O4 57.1(8) . . . . ?
C31 N7 Ni1 O6 -143.1(8) . . . 2_655 ?
C32 N7 Ni1 O6 27.8(8) . . . 2_655 ?
C31 N7 Ni1 N5 -108(5) . . . . ?
C32 N7 Ni1 N5 63(5) . . . . ?
C31 N7 Ni1 O2 127.1(8) . . . . ?
C32 N7 Ni1 O2 -62.0(8) . . . . ?
C31 N7 Ni1 O5 42.4(8) . . . . ?
C32 N7 Ni1 O5 -146.6(8) . . . . ?
C31 N7 Ni1 O4 -47.2(8) . . . . ?
C32 N7 Ni1 O4 123.8(8) . . . . ?
C13 N3 Ni2 O3 122.6(10) . . . 2_645 ?
C14 N3 Ni2 O3 -49.8(9) . . . 2_645 ?
C13 N3 Ni2 N1 32(3) . . . . ?
C14 N3 Ni2 N1 -140.1(19) . . . . ?
C13 N3 Ni2 O1 -65.3(10) . . . . ?
C14 N3 Ni2 O1 122.3(8) . . . . ?
C13 N3 Ni2 O1 -142.6(10) . . . 3_655 ?
C14 N3 Ni2 O1 45.1(9) . . . 3_655 ?
C4 N1 Ni2 O3 64.6(10) . . . 2_645 ?
C5 N1 Ni2 O3 -120.5(9) . . . 2_645 ?
C4 N1 Ni2 N3 154.8(18) . . . . ?
C5 N1 Ni2 N3 -30(3) . . . . ?
C4 N1 Ni2 O1 -107.5(10) . . . . ?
C5 N1 Ni2 O1 67.5(9) . . . . ?
C4 N1 Ni2 O1 -30.4(10) . . . 3_655 ?
C5 N1 Ni2 O1 144.5(9) . . . 3_655 ?
O2 C1 O1 Ni2 -9.5(13) . . . . ?
O2 C1 O1 Ni2 177.6(6) . . . 3_655 ?
O3 Ni2 O1 C1 -173(2) 2_645 . . . ?
N3 Ni2 O1 C1 88.9(7) . . . . ?
N1 Ni2 O1 C1 -81.1(7) . . . . ?
O1 Ni2 O1 C1 -174.6(8) 3_655 . . . ?
O3 Ni2 O1 Ni2 1(2) 2_645 . . 3_655 ?
N3 Ni2 O1 Ni2 -96.5(3) . . . 3_655 ?
N1 Ni2 O1 Ni2 93.5(3) . . . 3_655 ?
O1 Ni2 O1 Ni2 0.0 3_655 . . 3_655 ?
O1 C1 O2 Ni1 177.3(6) . . . . ?
O6 Ni1 O2 C1 -4.7(8) 2_655 . . . ?
N5 Ni1 O2 C1 -91.2(8) . . . . ?
N7 Ni1 O2 C1 86.0(8) . . . . ?
O5 Ni1 O2 C1 176.8(8) . . . . ?
O4 Ni1 O2 C1 -173(2) . . . . ?
O6 C3 O5 Ni1 173.3(8) . . . . ?
O6 Ni1 O5 C3 16(3) 2_655 . . . ?
N5 Ni1 O5 C3 -58.3(8) . . . . ?
N7 Ni1 O5 C3 123.3(8) . . . . ?
O2 Ni1 O5 C3 32.1(8) . . . . ?
O4 Ni1 O5 C3 -146.9(8) . . . . ?
O3 C2 O4 Ni1 -179.7(9) . . . . ?
O6 Ni1 O4 C2 -174.0(7) 2_655 . . . ?
N5 Ni1 O4 C2 -87.6(7) . . . . ?
N7 Ni1 O4 C2 95.3(7) . . . . ?
O2 Ni1 O4 C2 -6(3) . . . . ?
O5 Ni1 O4 C2 4.3(7) . . . . ?
O3W O9' N9' O7' 8(2) . . . . ?
O3W O9' N9' O8' -167.6(16) . . . . ?
